data_4132794
loop_
_publ_author_name
'Chan, Ka Wing'
'Lam, Erwin'
'D'Anna, Vincenza'
'Allouche, Florian'
'Michel, Carine'
'Safonova, Olga V.'
'Sautet, Philippe'
'Cop\'eret, Christophe'

_publ_section_title
;
 C-H Activation and Proton Transfer Initiate Alkene Metathesis Activity of
 the Tungsten(IV)-Oxo Complex.
;
_journal_issue 36
_journal_name_full 'Journal of the American Chemical Society'
_journal_page_first 11395
_journal_page_last 11401
_journal_paper_doi 10.1021/jacs.8b06603
_journal_volume 140
_journal_year 2018
_chemical_formula_moiety 'C23 H15 F18 N3 O3 W'
_chemical_formula_sum 'C23 H15 F18 N3 O3 W'
_chemical_formula_weight 907.23
_chemical_name_systematic WO(OtBuF9)2(pyr)3
_space_group_crystal_system triclinic
_space_group_IT_number 2
_space_group_name_Hall '-P 1'
_space_group_name_H-M_alt 'P -1'
_atom_sites_solution_hydrogens geom
_atom_sites_solution_primary dual
_audit_creation_date 2017-05-19
_audit_creation_method
;
Olex2 1.2
(compiled 2017.03.28 svn.r3405 for OlexSys, GUI svn.r5337)
;
_cell_angle_alpha 89.146(2)
_cell_angle_beta 75.888(2)
_cell_angle_gamma 78.116(2)
_cell_formula_units_Z 2
_cell_length_a 9.8228(6)
_cell_length_b 9.9086(6)
_cell_length_c 14.9056(8)
_cell_measurement_reflns_used 9536
_cell_measurement_temperature 100(2)
_cell_measurement_theta_max 28.23
_cell_measurement_theta_min 2.49
_cell_volume 1375.87(14)
_computing_cell_refinement 'SAINT v8.34A (Bruker, 2013)'
_computing_data_reduction 'SAINT v8.34A (Bruker, 2013)'
_computing_molecular_graphics 'Olex2 (Dolomanov et al., 2009)'
_computing_publication_material 'Olex2 (Dolomanov et al., 2009)'
_computing_structure_refinement 'ShelXL (Sheldrick, 2015)'
_computing_structure_solution 'ShelXT (Sheldrick, 2015)'
_diffrn_ambient_temperature 100(2)
_diffrn_detector 'Bruker APEX2 area detector'
_diffrn_detector_area_resol_mean 7.9
_diffrn_detector_type 'CCD area detector'
_diffrn_measured_fraction_theta_full 0.999
_diffrn_measured_fraction_theta_max 0.999
_diffrn_measurement_device 'three-circle diffractometer'
_diffrn_measurement_device_type 'Bruker SMART APEX2 area detector'
_diffrn_measurement_method '\w and \f scans'
_diffrn_radiation_monochromator 'mirror optics'
_diffrn_radiation_probe x-ray
_diffrn_radiation_type MoK\a
_diffrn_radiation_wavelength 0.71073
_diffrn_reflns_av_R_equivalents 0.0597
_diffrn_reflns_av_unetI/netI 0.0289
_diffrn_reflns_Laue_measured_fraction_full 0.999
_diffrn_reflns_Laue_measured_fraction_max 0.999
_diffrn_reflns_limit_h_max 13
_diffrn_reflns_limit_h_min -13
_diffrn_reflns_limit_k_max 13
_diffrn_reflns_limit_k_min -13
_diffrn_reflns_limit_l_max 19
_diffrn_reflns_limit_l_min -19
_diffrn_reflns_number 71189
_diffrn_reflns_point_group_measured_fraction_full 0.999
_diffrn_reflns_point_group_measured_fraction_max 0.999
_diffrn_reflns_theta_full 25.242
_diffrn_reflns_theta_max 28.307
_diffrn_reflns_theta_min 2.487
_diffrn_source 'microfocus sealed X-ray tube'
_diffrn_source_type 'Incoatec I\ms'
_diffrn_standards_number 0
_exptl_absorpt_coefficient_mu 4.355
_exptl_absorpt_correction_T_max 0.7457
_exptl_absorpt_correction_T_min 0.6433
_exptl_absorpt_correction_type multi-scan
_exptl_absorpt_process_details
'SADABS-2012/1 (Bruker,2012) was used for absorption correction. wR2(int) was 0.0787 before and 0.0633 after correction. The Ratio of minimum to maximum transmission is 0.8627. The \l/2 correction factor is 0.0015.'
_exptl_crystal_colour 'dark violet'
_exptl_crystal_colour_modifier dark
_exptl_crystal_colour_primary violet
_exptl_crystal_density_diffrn 2.190
_exptl_crystal_description plate
_exptl_crystal_F_000 868
_exptl_crystal_recrystallization_method 'crystallized from a saturated solution in toluene'
_exptl_crystal_size_max 0.29
_exptl_crystal_size_mid 0.21
_exptl_crystal_size_min 0.12
_refine_diff_density_max 0.761
_refine_diff_density_min -0.831
_refine_diff_density_rms 0.104
_refine_ls_extinction_method none
_refine_ls_goodness_of_fit_ref 1.068
_refine_ls_hydrogen_treatment constr
_refine_ls_matrix_type full
_refine_ls_number_parameters 591
_refine_ls_number_reflns 6834
_refine_ls_number_restraints 18
_refine_ls_restrained_S_all 1.068
_refine_ls_R_factor_all 0.0263
_refine_ls_R_factor_gt 0.0205
_refine_ls_shift/su_max 0.003
_refine_ls_shift/su_mean 0.000
_refine_ls_structure_factor_coef Fsqd
_refine_ls_weighting_details 'w=1/[\s^2^(Fo^2^)+(0.0128P)^2^+1.1579P] where P=(Fo^2^+2Fc^2^)/3'
_refine_ls_weighting_scheme calc
_refine_ls_wR_factor_gt 0.0385
_refine_ls_wR_factor_ref 0.0400
_reflns_Friedel_coverage 0.000
_reflns_number_gt 6235
_reflns_number_total 6834
_reflns_threshold_expression 'I > 2\s(I)'
_cod_data_source_file ja8b06603_si_005.cif
_cod_data_source_block fa
_cod_database_code 4132794
_shelx_shelxl_version_number 2014/7
_shelx_space_group_comment
;
The symmetry employed for this shelxl refinement is uniquely defined
by the following loop, which should always be used as a source of
symmetry information in preference to the above space-group names.
They are only intended as comments.
;
_olex2_refinement_description
;
1. Fixed Uiso
 At 1.2 times of:
  All C(H) groups
2. Uiso/Uaniso restraints and constraints
Uanis(F0) = Uanis(F11) = Uanis(C2) = Uanis(C7) = Uanis(F7) = Uanis(F12)
Uanis(C0) = Uanis(C8) = Uanis(F1) = Uanis(F1A) = Uanis(F19) = Uanis(F6)
3. Rigid body (RIGU) restrains
 C6, C1, F1B, F4, F1C, F2
 with sigma for 1-2 distances of 0.002 and sigma for 1-3 distances of 0.002
4. Others
 Sof(F2)=Sof(F4)=Sof(F9)=Sof(C0)=Sof(C6)=Sof(C7)=Sof(F11)=Sof(F12)=Sof(F18)=
 Sof(F19)=Sof(F1A)=Sof(F10A)=1-FVAR(1)
 Sof(F0)=Sof(F1)=Sof(F6)=Sof(F7)=Sof(F8)=Sof(F10B)=Sof(C1)=Sof(C2)=Sof(C8)=
 Sof(F10)=Sof(F1B)=Sof(F1C)=FVAR(1)
 Sof(F3)=Sof(F5)=Sof(F13B)=Sof(F12B)=Sof(F15B)=Sof(F11B)=Sof(F14B)=Sof(C3)=
 Sof(C5)=Sof(C11)=Sof(F16A)=Sof(F17A)=1-FVAR(2)
 Sof(F17B)=Sof(F16B)=Sof(C4)=Sof(C9)=Sof(C10)=Sof(F15A)=Sof(F14A)=Sof(F13)=
 Sof(F12A)=Sof(F11A)=Sof(F13A)=Sof(F14)=FVAR(2)
5.a Aromatic/amide H refined with riding coordinates:
 C20(H20), C21(H21), C00P(H00P), C00Q(H00Q), C00S(H00S), C00T(H00T),
 C00W(H00W), C00X(H00X), C00Y(H00Y), C00Z(H00Z), C010(H010), C011(H011),
 C013(H013), C014(H014), C016(H016)
;
_olex2_exptl_crystal_mounting_method 'mounted in paratone oil'
_olex2_submission_special_instructions 'No special instructions were received'

loop_
_space_group_symop_operation_xyz
'x, y, z'
'-x, -y, -z'

loop_
_atom_site_label
_atom_site_type_symbol
_atom_site_fract_x
_atom_site_fract_y
_atom_site_fract_z
_atom_site_U_iso_or_equiv
_atom_site_adp_type
_atom_site_occupancy
_atom_site_site_symmetry_order
_atom_site_calc_flag
_atom_site_refinement_flags_posn
_atom_site_refinement_flags_adp
_atom_site_refinement_flags_occupancy
_atom_site_disorder_assembly
_atom_site_disorder_group
W001 W 0.62819(2) 0.62730(2) 0.29085(2) 0.01247(3) Uani 1 1 d . . . . .
O3 O 0.69615(17) 0.77761(16) 0.20253(10) 0.0152(3) Uani 1 1 d . . . . .
F0 F 0.6753(17) 0.7647(17) 0.0219(7) 0.0261(4) Uani 0.339(3) 1 d . . P A 1
F1 F 0.9848(11) 0.7570(12) 0.1668(7) 0.0262(5) Uani 0.339(3) 1 d . . P A 1
F2 F 0.6034(15) 1.0415(13) 0.2395(7) 0.0284(17) Uani 0.661(3) 1 d . U P A 2
O1 O 0.55082(17) 0.51581(16) 0.36383(11) 0.0176(3) Uani 1 1 d . . . . .
O2 O 0.84218(17) 0.52312(18) 0.25578(12) 0.0228(4) Uani 1 1 d . . . . .
F3 F 1.1361(13) 0.5514(15) 0.2550(11) 0.027(3) Uani 0.593(4) 1 d . . P B 2
F4 F 0.7543(14) 1.0993(14) 0.1093(6) 0.0316(18) Uani 0.661(3) 1 d . U P A 2
F5 F 0.8162(17) 0.4083(15) 0.4406(12) 0.041(3) Uani 0.593(4) 1 d . . P B 2
F6 F 0.9838(9) 0.9023(10) 0.0602(8) 0.0262(5) Uani 0.339(3) 1 d . . P A 1
N2 N 0.6421(2) 0.7410(2) 0.41013(13) 0.0171(4) Uani 1 1 d . . . . .
F7 F 0.8101(7) 0.8859(7) -0.0277(6) 0.0261(4) Uani 0.339(3) 1 d . . P A 1
F17B F 0.7620(12) 0.2939(12) 0.3076(7) 0.0317(19) Uani 0.407(4) 1 d . . P B 1
N1 N 0.6142(2) 0.50837(19) 0.17322(13) 0.0157(4) Uani 1 1 d . . . . .
N3 N 0.4148(2) 0.7494(2) 0.30292(14) 0.0184(4) Uani 1 1 d . . . . .
F13B F 0.9542(16) 0.2545(16) 0.1835(13) 0.050(3) Uani 0.593(4) 1 d . . P B 2
F12B F 1.0787(5) 0.4068(5) 0.1263(3) 0.0291(9) Uani 0.593(4) 1 d . . P B 2
F8 F 0.8978(6) 0.6907(5) 0.0159(4) 0.0296(13) Uani 0.339(3) 1 d . . P A 1
F9 F 0.5695(4) 0.9674(4) 0.0702(3) 0.0310(8) Uani 0.661(3) 1 d . . P A 2
F15B F 0.9577(5) 0.6194(5) 0.3740(3) 0.0348(10) Uani 0.593(4) 1 d . . P B 2
C20 C 0.4955(3) 0.4565(2) 0.17770(16) 0.0179(5) Uani 1 1 d . . . . .
H20 H 0.4179 0.4784 0.2311 0.021 Uiso 1 1 calc R . . . .
F10B F 0.8988(6) 0.9531(6) 0.2220(3) 0.0234(11) Uani 0.339(3) 1 d . . P A 1
C21 C 0.5831(3) 0.7067(3) 0.49728(17) 0.0256(6) Uani 1 1 d . . . . .
H21 H 0.5379 0.6298 0.5047 0.031 Uiso 1 1 calc R . . . .
C00P C 0.5854(3) 0.7774(3) 0.57541(18) 0.0297(6) Uani 1 1 d . . . . .
H00P H 0.5419 0.7495 0.6349 0.036 Uiso 1 1 calc R . . . .
C00Q C 0.7224(3) 0.4763(3) 0.09638(16) 0.0208(5) Uani 1 1 d . . . . .
H00Q H 0.8079 0.5092 0.0923 0.025 Uiso 1 1 calc R . . . .
F11B F 1.1681(4) 0.2666(4) 0.2186(3) 0.0353(9) Uani 0.593(4) 1 d . . P B 2
C00S C 0.4821(3) 0.3735(3) 0.10850(18) 0.0251(6) Uani 1 1 d . . . . .
H00S H 0.3985 0.3365 0.1151 0.030 Uiso 1 1 calc R . . . .
C00T C 0.6508(3) 0.8886(3) 0.56707(18) 0.0289(6) Uani 1 1 d . . . . .
H00T H 0.6539 0.9389 0.6201 0.035 Uiso 1 1 calc R . . . .
C00U C 0.7594(2) 0.8608(2) 0.14035(15) 0.0161(5) Uani 1 1 d . . . . .
C00V C 0.9399(3) 0.4337(2) 0.28781(17) 0.0209(5) Uani 1 1 d . . . . .
C00W C 0.7064(3) 0.8493(3) 0.40387(17) 0.0245(6) Uani 1 1 d . . . . .
H00W H 0.7507 0.8753 0.3440 0.029 Uiso 1 1 calc R . . . .
C00X C 0.3093(3) 0.7443(3) 0.38036(19) 0.0260(6) Uani 1 1 d . . . . .
H00X H 0.3325 0.6887 0.4292 0.031 Uiso 1 1 calc R . . . .
C00Y C 0.5927(3) 0.3449(3) 0.02902(18) 0.0280(6) Uani 1 1 d . . . . .
H00Y H 0.5853 0.2901 -0.0207 0.034 Uiso 1 1 calc R . . . .
C00Z C 0.7118(3) 0.9242(3) 0.47908(18) 0.0313(6) Uani 1 1 d . . . . .
H00Z H 0.7575 1.0007 0.4704 0.038 Uiso 1 1 calc R . . . .
C010 C 0.7132(3) 0.3973(3) 0.02367(17) 0.0267(6) Uani 1 1 d . . . . .
H010 H 0.7903 0.3791 -0.0302 0.032 Uiso 1 1 calc R . . . .
C011 C 0.3759(3) 0.8286(3) 0.23527(18) 0.0246(5) Uani 1 1 d . . . . .
H011 H 0.4465 0.8323 0.1795 0.029 Uiso 1 1 calc R . . . .
F16B F 0.9693(6) 0.1990(6) 0.3287(5) 0.0449(15) Uani 0.407(4) 1 d . . P B 1
C013 C 0.1699(3) 0.8166(3) 0.3911(2) 0.0343(7) Uani 1 1 d . . . . .
H013 H 0.0993 0.8091 0.4462 0.041 Uiso 1 1 calc R . . . .
C014 C 0.2387(3) 0.9047(3) 0.2430(2) 0.0340(7) Uani 1 1 d . . . . .
H014 H 0.2170 0.9606 0.1939 0.041 Uiso 1 1 calc R . . . .
F14B F 1.1141(4) 0.4344(4) 0.3780(2) 0.0450(10) Uani 0.593(4) 1 d . . P B 2
C016 C 0.1334(3) 0.8991(3) 0.3225(2) 0.0373(7) Uani 1 1 d . . . . .
H016 H 0.0384 0.9508 0.3294 0.045 Uiso 1 1 calc R . . . .
C0 C 0.9208(4) 0.8048(5) 0.1106(3) 0.0262(5) Uani 0.661(3) 1 d . . P A 2
C1 C 0.6676(9) 1.0035(7) 0.1470(5) 0.0213(15) Uani 0.339(3) 1 d . U P A 1
C2 C 0.7885(9) 0.7973(8) 0.0362(5) 0.0261(4) Uani 0.339(3) 1 d . . P A 1
C3 C 1.0441(5) 0.3331(5) 0.2018(3) 0.0278(11) Uani 0.593(4) 1 d . . P B 2
C4 C 0.9024(7) 0.2954(6) 0.2811(5) 0.0280(17) Uani 0.407(4) 1 d . . P B 1
C5 C 1.0382(5) 0.5095(5) 0.3243(3) 0.0273(11) Uani 0.593(4) 1 d . . P B 2
C6 C 0.7330(5) 1.0134(4) 0.1840(3) 0.0230(9) Uani 0.661(3) 1 d . U P A 2
C7 C 0.6953(5) 0.8771(4) 0.0539(3) 0.0261(4) Uani 0.661(3) 1 d . . P A 2
C8 C 0.9136(8) 0.8665(9) 0.1527(6) 0.0262(5) Uani 0.339(3) 1 d . . P A 1
F10 F 0.5592(8) 1.0100(7) 0.1060(5) 0.0314(16) Uani 0.339(3) 1 d . . P A 1
F11 F 0.6700(8) 0.7517(8) 0.0333(3) 0.0261(4) Uani 0.661(3) 1 d . . P A 2
F12 F 0.7821(4) 0.9229(3) -0.0187(3) 0.0261(4) Uani 0.661(3) 1 d . . P A 2
F18 F 0.9473(3) 0.6942(3) 0.0540(2) 0.0293(6) Uani 0.661(3) 1 d . . P A 2
F19 F 1.0006(4) 0.9005(5) 0.0751(4) 0.0262(5) Uani 0.661(3) 1 d . . P A 2
F1A F 0.9740(6) 0.7590(6) 0.1849(3) 0.0262(5) Uani 0.661(3) 1 d . . P A 2
F10A F 0.8221(4) 1.0183(3) 0.23855(18) 0.0304(7) Uani 0.661(3) 1 d . . P A 2
F1B F 0.747(3) 1.109(3) 0.1286(11) 0.025(2) Uani 0.339(3) 1 d . U P A 1
F1C F 0.601(3) 1.063(3) 0.2263(14) 0.022(3) Uani 0.339(3) 1 d . U P A 1
C9 C 0.9290(7) 0.4693(7) 0.3959(5) 0.0301(17) Uani 0.407(4) 1 d . . P B 1
C10 C 1.0876(6) 0.4430(7) 0.2351(5) 0.0245(15) Uani 0.407(4) 1 d . . P B 1
C11 C 0.8799(5) 0.3352(5) 0.3612(4) 0.0329(13) Uani 0.593(4) 1 d . . P B 2
F15A F 0.9266(7) 0.5989(7) 0.4137(4) 0.0312(13) Uani 0.407(4) 1 d . . P B 1
F14A F 1.0399(5) 0.3908(5) 0.4225(3) 0.0430(13) Uani 0.407(4) 1 d . . P B 1
F13 F 1.131(2) 0.552(3) 0.2630(17) 0.040(5) Uani 0.407(4) 1 d . . P B 1
F12A F 1.0929(7) 0.4529(7) 0.1467(4) 0.0278(13) Uani 0.407(4) 1 d . . P B 1
F11A F 1.1826(5) 0.3268(6) 0.2447(4) 0.0346(12) Uani 0.407(4) 1 d . . P B 1
F13A F 0.983(2) 0.230(2) 0.1850(16) 0.037(3) Uani 0.407(4) 1 d . . P B 1
F16A F 0.9793(5) 0.2296(4) 0.3794(3) 0.0500(12) Uani 0.593(4) 1 d . . P B 2
F17A F 0.7812(9) 0.2818(8) 0.3393(5) 0.0367(14) Uani 0.593(4) 1 d . . P B 2
F14 F 0.812(2) 0.441(2) 0.4506(17) 0.031(3) Uani 0.407(4) 1 d . . P B 1

loop_
_atom_site_aniso_label
_atom_site_aniso_U_11
_atom_site_aniso_U_22
_atom_site_aniso_U_33
_atom_site_aniso_U_23
_atom_site_aniso_U_13
_atom_site_aniso_U_12
W001 0.01242(5) 0.01514(5) 0.01114(5) 0.00097(3) -0.00133(3) -0.00767(3)
O3 0.0165(8) 0.0187(8) 0.0129(8) 0.0053(6) -0.0034(6) -0.0097(7)
F0 0.0398(9) 0.0279(14) 0.0153(9) 0.0078(8) -0.0098(9) -0.0142(7)
F1 0.0178(7) 0.0392(6) 0.0269(16) 0.0227(8) -0.0095(7) -0.0147(5)
F2 0.0350(19) 0.016(4) 0.029(3) 0.004(2) -0.001(2) -0.001(2)
O1 0.0187(8) 0.0177(8) 0.0167(8) -0.0008(6) -0.0006(7) -0.0085(7)
O2 0.0127(8) 0.0333(10) 0.0218(9) 0.0114(8) -0.0031(7) -0.0054(7)
F3 0.009(4) 0.025(5) 0.047(4) 0.012(4) -0.002(3) -0.009(3)
F4 0.047(2) 0.020(2) 0.024(3) 0.011(3) -0.002(3) -0.0085(18)
F5 0.047(4) 0.036(6) 0.026(4) 0.014(4) 0.006(2) 0.005(3)
F6 0.0178(7) 0.0392(6) 0.0269(16) 0.0227(8) -0.0095(7) -0.0147(5)
N2 0.0175(10) 0.0197(10) 0.0151(10) 0.0015(8) -0.0025(8) -0.0079(8)
F7 0.0398(9) 0.0279(14) 0.0153(9) 0.0078(8) -0.0098(9) -0.0142(7)
F17B 0.019(3) 0.017(3) 0.059(6) 0.006(4) -0.006(4) -0.007(2)
N1 0.0155(10) 0.0154(10) 0.0154(9) 0.0005(8) -0.0023(8) -0.0035(8)
N3 0.0165(10) 0.0175(10) 0.0220(10) -0.0040(8) -0.0023(8) -0.0084(8)
F13B 0.052(7) 0.019(5) 0.080(4) -0.012(3) -0.022(4) -0.006(4)
F12B 0.0237(17) 0.038(3) 0.022(2) -0.0029(16) 0.0030(13) -0.0095(17)
F8 0.037(3) 0.032(3) 0.017(3) -0.007(2) 0.006(2) -0.016(2)
F9 0.0270(15) 0.035(2) 0.033(2) 0.0108(14) -0.0164(16) -0.0006(15)
F15B 0.026(2) 0.035(2) 0.044(3) -0.017(2) -0.014(2) -0.0028(15)
C20 0.0153(11) 0.0196(12) 0.0200(12) -0.0002(9) -0.0058(9) -0.0046(9)
F10B 0.029(3) 0.027(3) 0.022(2) 0.000(2) -0.011(2) -0.016(2)
C21 0.0355(15) 0.0277(14) 0.0171(12) 0.0026(10) -0.0028(11) -0.0193(12)
C00P 0.0413(17) 0.0358(16) 0.0139(12) 0.0017(11) -0.0018(11) -0.0182(13)
C00Q 0.0195(12) 0.0219(13) 0.0189(12) 0.0014(10) -0.0011(10) -0.0043(10)
F11B 0.0252(17) 0.0251(19) 0.043(2) -0.0011(15) 0.0051(14) 0.0061(15)
C00S 0.0314(14) 0.0216(13) 0.0281(14) 0.0000(11) -0.0145(11) -0.0102(11)
C00T 0.0370(16) 0.0337(15) 0.0170(12) -0.0078(11) -0.0038(11) -0.0126(12)
C00U 0.0188(12) 0.0182(12) 0.0141(11) 0.0055(9) -0.0056(9) -0.0083(9)
C00V 0.0187(12) 0.0187(12) 0.0262(13) 0.0080(10) -0.0054(10) -0.0068(10)
C00W 0.0327(15) 0.0277(14) 0.0158(12) 0.0013(10) -0.0010(10) -0.0181(12)
C00X 0.0210(13) 0.0240(13) 0.0286(14) -0.0042(11) 0.0038(11) -0.0060(11)
C00Y 0.0477(17) 0.0187(13) 0.0203(13) -0.0025(10) -0.0142(12) -0.0054(12)
C00Z 0.0438(17) 0.0288(15) 0.0257(14) -0.0034(11) -0.0040(12) -0.0228(13)
C010 0.0357(15) 0.0220(13) 0.0169(12) 0.0000(10) -0.0021(11) 0.0012(11)
C011 0.0208(13) 0.0300(14) 0.0266(13) 0.0029(11) -0.0090(11) -0.0100(11)
F16B 0.040(3) 0.021(3) 0.075(4) 0.023(3) -0.020(3) -0.003(2)
C013 0.0206(14) 0.0316(15) 0.0433(17) -0.0141(13) 0.0086(12) -0.0075(12)
C014 0.0237(14) 0.0282(15) 0.0539(19) 0.0025(13) -0.0176(13) -0.0044(12)
F14B 0.037(2) 0.057(2) 0.046(2) 0.0121(16) -0.0281(17) 0.0004(16)
C016 0.0174(14) 0.0252(15) 0.067(2) -0.0138(15) -0.0087(14) -0.0011(11)
C0 0.0178(7) 0.0392(6) 0.0269(16) 0.0227(8) -0.0095(7) -0.0147(5)
C1 0.029(4) 0.016(3) 0.021(3) 0.006(2) -0.010(3) -0.006(3)
C2 0.0398(9) 0.0279(14) 0.0153(9) 0.0078(8) -0.0098(9) -0.0142(7)
C3 0.021(2) 0.022(2) 0.036(3) -0.0044(19) 0.0048(19) -0.0081(18)
C4 0.023(3) 0.016(3) 0.040(4) 0.007(3) -0.004(3) 0.002(3)
C5 0.024(2) 0.028(2) 0.030(3) 0.003(2) -0.011(2) 0.000(2)
C6 0.031(2) 0.0181(18) 0.0212(18) 0.0065(15) -0.0074(16) -0.0084(15)
C7 0.0398(9) 0.0279(14) 0.0153(9) 0.0078(8) -0.0098(9) -0.0142(7)
C8 0.0178(7) 0.0392(6) 0.0269(16) 0.0227(8) -0.0095(7) -0.0147(5)
F10 0.027(3) 0.029(4) 0.044(5) 0.013(3) -0.021(3) -0.005(3)
F11 0.0398(9) 0.0279(14) 0.0153(9) 0.0078(8) -0.0098(9) -0.0142(7)
F12 0.0398(9) 0.0279(14) 0.0153(9) 0.0078(8) -0.0098(9) -0.0142(7)
F18 0.0238(14) 0.0311(14) 0.0269(15) -0.0029(12) 0.0040(11) -0.0039(11)
F19 0.0178(7) 0.0392(6) 0.0269(16) 0.0227(8) -0.0095(7) -0.0147(5)
F1A 0.0178(7) 0.0392(6) 0.0269(16) 0.0227(8) -0.0095(7) -0.0147(5)
F10A 0.0502(19) 0.0244(15) 0.0300(14) 0.0086(12) -0.0212(14) -0.0245(14)
F1B 0.041(5) 0.021(4) 0.018(5) 0.010(4) -0.012(4) -0.012(4)
F1C 0.037(4) 0.009(5) 0.018(4) 0.008(3) -0.005(3) -0.006(4)
C9 0.021(3) 0.039(4) 0.034(4) 0.017(3) -0.015(3) -0.006(3)
C10 0.016(3) 0.023(3) 0.032(4) 0.009(3) -0.006(3) 0.001(3)
C11 0.030(3) 0.020(2) 0.038(3) 0.009(2) 0.006(2) 0.000(2)
F15A 0.029(3) 0.042(3) 0.027(3) 0.004(3) -0.012(3) -0.010(2)
F14A 0.029(3) 0.058(3) 0.043(3) 0.020(2) -0.021(2) 0.002(2)
F13 0.035(10) 0.037(9) 0.057(8) -0.009(6) -0.025(7) -0.009(7)
F12A 0.018(2) 0.034(4) 0.027(3) 0.000(2) 0.003(2) -0.005(2)
F11A 0.016(2) 0.030(3) 0.050(3) 0.005(2) -0.006(2) 0.009(2)
F13A 0.034(6) 0.016(6) 0.053(5) -0.010(4) 0.005(5) -0.007(5)
F16A 0.042(2) 0.030(2) 0.059(3) 0.029(2) 0.006(2) 0.0093(16)
F17A 0.028(3) 0.020(2) 0.055(4) 0.005(3) 0.008(2) -0.010(2)
F14 0.030(5) 0.041(9) 0.028(6) 0.017(6) -0.010(5) -0.014(5)

loop_
_atom_type_symbol
_atom_type_description
_atom_type_scat_dispersion_real
_atom_type_scat_dispersion_imag
_atom_type_scat_source
C C 0.0033 0.0016 'International Tables Vol C Tables 4.2.6.8 and 6.1.1.4'
H H 0.0000 0.0000 'International Tables Vol C Tables 4.2.6.8 and 6.1.1.4'
F F 0.0171 0.0103 'International Tables Vol C Tables 4.2.6.8 and 6.1.1.4'
N N 0.0061 0.0033 'International Tables Vol C Tables 4.2.6.8 and 6.1.1.4'
O O 0.0106 0.0060 'International Tables Vol C Tables 4.2.6.8 and 6.1.1.4'
W W -0.8490 6.8722 'International Tables Vol C Tables 4.2.6.8 and 6.1.1.4'

loop_
_geom_angle_atom_site_label_1
_geom_angle_atom_site_label_2
_geom_angle_atom_site_label_3
_geom_angle
O3 W001 O2 85.95(6)
O3 W001 N2 91.41(7)
O3 W001 N1 90.00(6)
O3 W001 N3 85.26(7)
O1 W001 O3 172.64(7)
O1 W001 O2 101.34(7)
O1 W001 N2 88.86(7)
O1 W001 N1 89.80(7)
O1 W001 N3 87.39(8)
O2 W001 N2 96.22(7)
O2 W001 N1 83.43(7)
O2 W001 N3 169.85(7)
N2 W001 N1 178.52(7)
N3 W001 N2 89.07(7)
N3 W001 N1 91.51(7)
C00U O3 W001 171.16(15)
C00V O2 W001 142.57(15)
C21 N2 W001 120.86(16)
C00W N2 W001 123.44(16)
C00W N2 C21 115.7(2)
C20 N1 W001 119.58(15)
C00Q N1 W001 123.07(16)
C00Q N1 C20 117.2(2)
C00X N3 W001 120.01(17)
C011 N3 W001 123.72(16)
C011 N3 C00X 116.2(2)
N1 C20 H20 118.5
N1 C20 C00S 123.0(2)
C00S C20 H20 118.5
N2 C21 H21 118.3
N2 C21 C00P 123.4(2)
C00P C21 H21 118.3
C21 C00P H00P 120.1
C00T C00P C21 119.8(2)
C00T C00P H00P 120.1
N1 C00Q H00Q 118.9
N1 C00Q C010 122.2(2)
C010 C00Q H00Q 118.9
C20 C00S H00S 120.6
C20 C00S C00Y 118.9(2)
C00Y C00S H00S 120.6
C00P C00T H00T 121.3
C00P C00T C00Z 117.5(2)
C00Z C00T H00T 121.3
O3 C00U C0 110.2(2)
O3 C00U C1 111.4(3)
O3 C00U C2 110.2(3)
O3 C00U C6 111.0(2)
O3 C00U C7 111.7(2)
O3 C00U C8 111.0(3)
C0 C00U C6 107.9(3)
C0 C00U C7 110.0(3)
C1 C00U C2 108.9(4)
C1 C00U C8 110.6(5)
C7 C00U C6 105.8(3)
C8 C00U C2 104.5(5)
O2 C00V C3 108.6(3)
O2 C00V C4 105.4(3)
O2 C00V C5 110.8(2)
O2 C00V C9 111.2(3)
O2 C00V C10 110.1(3)
O2 C00V C11 115.8(3)
C4 C00V C9 108.6(4)
C5 C00V C3 105.9(3)
C5 C00V C11 109.9(3)
C10 C00V C4 115.0(4)
C10 C00V C9 106.7(4)
C11 C00V C3 105.2(3)
N2 C00W H00W 118.2
N2 C00W C00Z 123.7(2)
C00Z C00W H00W 118.2
N3 C00X H00X 118.6
N3 C00X C013 122.8(3)
C013 C00X H00X 118.6
C00S C00Y H00Y 120.7
C010 C00Y C00S 118.5(2)
C010 C00Y H00Y 120.7
C00T C00Z H00Z 120.0
C00W C00Z C00T 120.0(2)
C00W C00Z H00Z 120.0
C00Q C010 H010 120.0
C00Y C010 C00Q 120.0(2)
C00Y C010 H010 120.0
N3 C011 H011 118.3
N3 C011 C014 123.4(3)
C014 C011 H011 118.3
C00X C013 H013 120.0
C016 C013 C00X 120.1(3)
C016 C013 H013 120.0
C011 C014 H014 120.2
C016 C014 C011 119.5(3)
C016 C014 H014 120.2
C013 C016 C014 118.0(3)
C013 C016 H016 121.0
C014 C016 H016 121.0
F18 C0 C00U 109.2(3)
F18 C0 F19 112.9(4)
F18 C0 F1A 105.6(4)
F19 C0 C00U 114.9(3)
F1A C0 C00U 111.0(3)
F1A C0 F19 102.7(4)
F10 C1 C00U 112.3(6)
F10 C1 F1B 117.3(12)
F1B C1 C00U 113.7(12)
F1C C1 C00U 120.7(12)
F1C C1 F10 101.3(15)
F1C C1 F1B 89.5(13)
F0 C2 F7 99.8(7)
F0 C2 F8 110.2(10)
F0 C2 C00U 111.3(8)
F7 C2 F8 107.6(7)
F7 C2 C00U 114.0(6)
F8 C2 C00U 113.1(6)
F13B C3 C00V 102.0(7)
F12B C3 F13B 106.5(8)
F12B C3 C00V 110.4(3)
F11B C3 F13B 117.3(7)
F11B C3 F12B 106.6(4)
F11B C3 C00V 113.9(4)
F17B C4 C00V 115.6(7)
F17B C4 F13A 116.1(11)
C00V C4 F13A 107.9(9)
F16B C4 F17B 106.9(6)
F16B C4 C00V 113.2(6)
F16B C4 F13A 95.5(9)
F3 C5 C00V 112.3(8)
F15B C5 F3 108.4(8)
F15B C5 C00V 108.3(4)
F15B C5 F14B 107.5(4)
F14B C5 F3 105.6(8)
F14B C5 C00V 114.5(4)
F2 C6 F4 114.8(7)
F2 C6 C00U 107.9(7)
F2 C6 F10A 105.2(7)
F4 C6 C00U 106.0(6)
F10A C6 F4 112.4(6)
F10A C6 C00U 110.5(3)
F9 C7 C00U 112.2(3)
F9 C7 F11 107.1(5)
F9 C7 F12 106.4(3)
F11 C7 C00U 107.8(3)
F12 C7 C00U 112.2(3)
F12 C7 F11 111.1(4)
F1 C8 F6 105.6(8)
F1 C8 F10B 108.5(9)
F1 C8 C00U 115.1(8)
F6 C8 C00U 101.3(5)
F10B C8 F6 118.0(7)
F10B C8 C00U 108.6(6)
F15A C9 C00V 114.1(5)
F15A C9 F14A 108.4(6)
F15A C9 F14 106.4(11)
F14A C9 C00V 109.9(5)
F14 C9 C00V 111.4(10)
F14 C9 F14A 106.3(10)
F13 C10 C00V 112.8(11)
F13 C10 F11A 108.4(12)
F12A C10 C00V 110.1(5)
F12A C10 F13 108.2(12)
F12A C10 F11A 107.1(6)
F11A C10 C00V 110.1(5)
F5 C11 C00V 108.4(8)
F5 C11 F16A 107.4(8)
F16A C11 C00V 114.8(4)
F17A C11 F5 106.0(8)
F17A C11 C00V 112.6(5)
F17A C11 F16A 107.1(5)

loop_
_geom_bond_atom_site_label_1
_geom_bond_atom_site_label_2
_geom_bond_distance
W001 O3 2.0783(15)
W001 O1 1.6994(15)
W001 O2 2.0842(17)
W001 N2 2.1660(19)
W001 N1 2.1742(19)
W001 N3 2.160(2)
O3 C00U 1.353(3)
F0 C2 1.285(14)
F1 C8 1.209(15)
F2 C6 1.315(13)
O2 C00V 1.340(3)
F3 C5 1.354(12)
F4 C6 1.393(11)
F5 C11 1.339(17)
F6 C8 1.458(14)
N2 C21 1.357(3)
N2 C00W 1.344(3)
F7 C2 1.295(11)
F17B C4 1.342(13)
N1 C20 1.356(3)
N1 C00Q 1.349(3)
N3 C00X 1.358(3)
N3 C011 1.349(3)
F13B C3 1.367(19)
F12B C3 1.343(7)
F8 C2 1.321(10)
F9 C7 1.338(6)
F15B C5 1.321(6)
C20 H20 0.9500
C20 C00S 1.375(3)
F10B C8 1.314(11)
C21 H21 0.9500
C21 C00P 1.375(4)
C00P H00P 0.9500
C00P C00T 1.375(4)
C00Q H00Q 0.9500
C00Q C010 1.377(4)
F11B C3 1.339(6)
C00S H00S 0.9500
C00S C00Y 1.386(4)
C00T H00T 0.9500
C00T C00Z 1.376(4)
C00U C0 1.523(5)
C00U C1 1.502(8)
C00U C2 1.620(8)
C00U C6 1.601(4)
C00U C7 1.558(4)
C00U C8 1.582(8)
C00V C3 1.632(5)
C00V C4 1.501(7)
C00V C5 1.535(5)
C00V C9 1.627(8)
C00V C10 1.492(7)
C00V C11 1.545(5)
C00W H00W 0.9500
C00W C00Z 1.371(4)
C00X H00X 0.9500
C00X C013 1.380(4)
C00Y H00Y 0.9500
C00Y C010 1.372(4)
C00Z H00Z 0.9500
C010 H010 0.9500
C011 H011 0.9500
C011 C014 1.381(4)
F16B C4 1.340(8)
C013 H013 0.9500
C013 C016 1.370(5)
C014 H014 0.9500
C014 C016 1.378(4)
F14B C5 1.340(5)
C016 H016 0.9500
C0 F18 1.336(6)
C0 F19 1.372(6)
C0 F1A 1.370(7)
C1 F10 1.342(11)
C1 F1B 1.41(2)
C1 F1C 1.29(2)
C4 F13A 1.54(2)
C6 F10A 1.340(5)
C7 F11 1.371(8)
C7 F12 1.342(6)
C9 F15A 1.310(10)
C9 F14A 1.342(7)
C9 F14 1.32(2)
C10 F13 1.35(2)
C10 F12A 1.310(9)
C10 F11A 1.354(8)
C11 F16A 1.350(6)
C11 F17A 1.304(9)
